data_1573154
loop_
_publ_author_name
'Yadav, Jyoti'
'Konar, Sanjit'

_publ_section_title
;
 Spin State Modulation and Kinetic Control of Thermal Contraction in a
 [Fe2Co2] Discrete Prussian Blue Analogue
;
_journal_name_full 'Chemical Science'
_journal_paper_doi 10.1039/D4SC05792A
_journal_year 2024
_chemical_formula_moiety 'C36 H22 B Co F10 Fe N15, Cl O4, H2 O'
_chemical_formula_sum 'C36 H24 B Cl Co F10 Fe N15 O5'
_chemical_formula_weight 1097.74
_space_group_crystal_system monoclinic
_space_group_IT_number 14
_space_group_name_Hall '-P 2ybc'
_space_group_name_H-M_alt 'P 1 21/c 1'
_atom_sites_solution_hydrogens mixed
_atom_sites_solution_primary dual
_audit_creation_date 2023-12-18
_audit_creation_method
;
Olex2 1.2
(compiled 2018.05.29 svn.r3508 for OlexSys, GUI svn.r5506)
;
_audit_update_record
;
2023-12-21 deposited with the CCDC.	2024-11-10 downloaded from the CCDC.
;
_cell_angle_alpha 90
_cell_angle_beta 107.3870(10)
_cell_angle_gamma 90
_cell_formula_units_Z 4
_cell_length_a 14.5189(6)
_cell_length_b 22.4945(8)
_cell_length_c 14.6481(6)
_cell_measurement_reflns_used 9831
_cell_measurement_temperature 200(2)
_cell_measurement_theta_max 23.48
_cell_measurement_theta_min 2.32
_cell_volume 4565.4(3)
_computing_cell_refinement 'SAINT V8.40A (?, 2016)'
_computing_data_reduction 'SAINT V8.40A (?, 2016)'
_computing_molecular_graphics 'Olex2 (Dolomanov et al., 2009)'
_computing_publication_material 'Olex2 (Dolomanov et al., 2009)'
_computing_structure_refinement 'ShelXL (Sheldrick, 2015)'
_computing_structure_solution 'ShelXT (Sheldrick, 2015)'
_diffrn_ambient_temperature 200.0
_diffrn_measured_fraction_theta_full 0.994
_diffrn_measured_fraction_theta_max 0.994
_diffrn_measurement_device_type 'Bruker APEX-II CCD'
_diffrn_measurement_method '\f and \w scans'
_diffrn_radiation_type MoK\a
_diffrn_radiation_wavelength 0.71073
_diffrn_reflns_av_R_equivalents 0.0981
_diffrn_reflns_av_unetI/netI 0.0435
_diffrn_reflns_Laue_measured_fraction_full 0.994
_diffrn_reflns_Laue_measured_fraction_max 0.994
_diffrn_reflns_limit_h_max 17
_diffrn_reflns_limit_h_min -17
_diffrn_reflns_limit_k_max 26
_diffrn_reflns_limit_k_min -26
_diffrn_reflns_limit_l_max 17
_diffrn_reflns_limit_l_min -17
_diffrn_reflns_number 88796
_diffrn_reflns_point_group_measured_fraction_full 0.994
_diffrn_reflns_point_group_measured_fraction_max 0.994
_diffrn_reflns_theta_full 25.053
_diffrn_reflns_theta_max 25.053
_diffrn_reflns_theta_min 2.324
_diffrn_standards_number 0
_exptl_absorpt_coefficient_mu 0.840
_exptl_absorpt_correction_T_max 0.7452
_exptl_absorpt_correction_T_min 0.6986
_exptl_absorpt_correction_type multi-scan
_exptl_absorpt_process_details
;
SADABS-2016/2 (Bruker,2016/2) was used for absorption correction.
wR2(int) was 0.0869 before and 0.0661 after correction.
The Ratio of minimum to maximum transmission is 0.9375.
The \l/2 correction factor is Not present.
;
_exptl_crystal_colour Red
_exptl_crystal_density_diffrn 1.597
_exptl_crystal_description Plate
_exptl_crystal_F_000 2200
_exptl_crystal_preparation 'Magnetic properties'
_exptl_crystal_size_max 0.18
_exptl_crystal_size_mid 0.17
_exptl_crystal_size_min 0.02
_refine_diff_density_max 0.796
_refine_diff_density_min -0.532
_refine_diff_density_rms 0.082
_refine_ls_extinction_method none
_refine_ls_goodness_of_fit_ref 1.219
_refine_ls_hydrogen_treatment constr
_refine_ls_matrix_type full
_refine_ls_number_parameters 699
_refine_ls_number_reflns 8039
_refine_ls_number_restraints 0
_refine_ls_restrained_S_all 1.219
_refine_ls_R_factor_all 0.1081
_refine_ls_R_factor_gt 0.0841
_refine_ls_shift/su_max 0.000
_refine_ls_shift/su_mean 0.000
_refine_ls_structure_factor_coef Fsqd
_refine_ls_weighting_details 'w=1/[\s^2^(Fo^2^)+(0.0106P)^2^+24.9283P] where P=(Fo^2^+2Fc^2^)/3'
_refine_ls_weighting_scheme calc
_refine_ls_wR_factor_gt 0.1777
_refine_ls_wR_factor_ref 0.1887
_reflns_Friedel_coverage 0.000
_reflns_number_gt 6110
_reflns_number_total 8039
_reflns_threshold_expression 'I > 2\s(I)'
_cod_data_source_file d4sc05792a3.cif
_cod_data_source_block 1_2H2O_200K_1C
_cod_database_code 1573154
_shelx_shelxl_version_number 2018/1
_shelx_space_group_comment
;
The symmetry employed for this shelxl refinement is uniquely defined
by the following loop, which should always be used as a source of
symmetry information in preference to the above space-group names.
They are only intended as comments.
;
_olex2_refinement_description
;
1. Fixed Uiso
 At 1.2 times of:
  All B(H) groups, All C(H) groups, All N(H,H) groups
 At 1.5 times of:
  All O(H,H) groups
2. Others
 Fixed Sof: O5A(0.75) H5AA(0.75) H5AB(0.75) F10A(0.5) F6B(0.55) C26A(0.5)
 C27A(0.4) C28A(0.4) C29A(0.3) C30A(0.4) F7B(0.6) F8A(0.4) F9A(0.3) F6A(0.45)
 F7A(0.4) C28B(0.6) C29B(0.7) C30B(0.6) C26B(0.5) C27B(0.6) F8B(0.6) F9B(0.7)
 F10B(0.5) O5B(0.25) H5BA(0.25) H5BB(0.25)
3.a Free rotating group:
 O5A(H5AA,H5AB), O5B(H5BA,H5BB)
3.b Ternary CH refined with riding coordinates:
 B1(H1)
3.c Aromatic/amide H refined with riding coordinates:
 C3(H3), C24(H24), C36(H36), C34(H34), C33(H33), C8(H8), C35(H35), C11(H11),
 C7(H7), C10(H10), C6(H6), C23(H23), C21(H21), C4(H4), C9(H9), C5(H5), C22(H22)
3.d Fitted hexagon refined as free rotating group:
 C28B(C29B,C30B,C25,C26B,C27B)
3.e X=CH2 refined with riding coordinates:
 N14(H14A,H14B), N11(H11A,H11B)
;
_olex2_submission_special_instructions 'No special instructions were received'

loop_
_space_group_symop_operation_xyz
'x, y, z'
'-x, y+1/2, -z+1/2'
'-x, -y, -z'
'x, -y-1/2, z-1/2'

loop_
_atom_site_label
_atom_site_type_symbol
_atom_site_fract_x
_atom_site_fract_y
_atom_site_fract_z
_atom_site_U_iso_or_equiv
_atom_site_adp_type
_atom_site_occupancy
_atom_site_site_symmetry_order
_atom_site_calc_flag
_atom_site_refinement_flags_posn
_atom_site_refinement_flags_adp
_atom_site_refinement_flags_occupancy
_atom_site_disorder_assembly
_atom_site_disorder_group
Co1 Co 0.28381(7) 0.47872(4) 0.28144(6) 0.0426(3) Uani 1 1 d . . . . .
Fe1 Fe 0.48898(8) 0.36507(4) 0.55908(7) 0.0418(3) Uani 1 1 d . . . . .
Cl1 Cl -0.0193(2) 0.27332(11) 0.40681(19) 0.0850(8) Uani 1 1 d . . . . .
N13 N 0.1786(4) 0.4115(2) 0.2645(4) 0.0436(13) Uani 1 1 d . . . . .
N12 N 0.1996(4) 0.5483(2) 0.3119(4) 0.0485(14) Uani 1 1 d . . . . .
N15 N 0.3431(4) 0.4071(2) 0.2249(4) 0.0399(12) Uani 1 1 d . . . . .
N3 N 0.5907(4) 0.3120(2) 0.6369(4) 0.0465(14) Uani 1 1 d . . . . .
O5A O 0.1613(4) 0.1916(3) 0.1670(4) 0.0408(14) Uani 0.75 1 d . . P A 1
H5AA H 0.218216 0.175261 0.188695 0.061 Uiso 0.75 1 d G . P A 1
H5AB H 0.145135 0.193485 0.104868 0.061 Uiso 0.75 1 d G . P A 1
F5 F 0.1432(5) 0.4283(2) 0.0239(4) 0.0983(18) Uani 1 1 d . . . . .
N2 N 0.5931(5) 0.4665(2) 0.6884(4) 0.0493(14) Uani 1 1 d . . . . .
N9 N 0.3444(5) 0.4473(2) 0.4222(4) 0.0493(14) Uani 1 1 d . . . . .
N8 N 0.4308(5) 0.2960(2) 0.4804(4) 0.0495(15) Uani 1 1 d . . . . .
N6 N 0.5679(4) 0.3778(2) 0.4719(4) 0.0480(14) Uani 1 1 d . . . . .
C32 C 0.2934(5) 0.3555(3) 0.2134(4) 0.0380(14) Uani 1 1 d . . . . .
N4 N 0.6335(5) 0.2721(3) 0.5916(5) 0.0620(18) Uani 1 1 d . . . . .
N14 N 0.1487(4) 0.3100(3) 0.2341(5) 0.0545(16) Uani 1 1 d . . . . .
H14A H 0.094076 0.311411 0.248445 0.065 Uiso 1 1 calc R . . . .
H14B H 0.168609 0.276192 0.216375 0.065 Uiso 1 1 calc R . . . .
F1 F 0.3653(5) 0.5852(3) 0.0954(4) 0.1023(19) Uani 1 1 d . . . . .
N10 N 0.2241(4) 0.5207(2) 0.1464(4) 0.0503(14) Uani 1 1 d . . . . .
N1 N 0.3527(5) 0.3496(3) 0.6823(4) 0.0566(16) Uani 1 1 d . . . . .
C12 C 0.3956(5) 0.4175(3) 0.4789(5) 0.0434(16) Uani 1 1 d . . . . .
C31 C 0.2009(5) 0.3587(3) 0.2391(5) 0.0415(15) Uani 1 1 d . . . . .
C2 C 0.5481(5) 0.4296(3) 0.6381(5) 0.0385(15) Uani 1 1 d . . . . .
N5 N 0.6130(5) 0.3307(3) 0.4443(5) 0.0625(18) Uani 1 1 d . . . . .
C3 C 0.6406(6) 0.3109(3) 0.7294(6) 0.0560(19) Uani 1 1 d . . . . .
H3 H 0.626428 0.334228 0.777573 0.067 Uiso 1 1 calc R . . . .
C24 C 0.1897(6) 0.5616(3) 0.3966(6) 0.058(2) Uani 1 1 d . . . . .
H24 H 0.224655 0.538634 0.450160 0.069 Uiso 1 1 calc R . . . .
C1 C 0.4053(5) 0.3554(3) 0.6380(5) 0.0432(16) Uani 1 1 d . . . . .
F2 F 0.4319(5) 0.5516(4) -0.0490(5) 0.143(3) Uani 1 1 d . . . . .
C36 C 0.4258(5) 0.4084(3) 0.2037(5) 0.0456(16) Uani 1 1 d . . . . .
H36 H 0.460456 0.444778 0.210599 0.055 Uiso 1 1 calc R . . . .
C20 C 0.1476(5) 0.5805(3) 0.2350(5) 0.0514(18) Uani 1 1 d . . . . .
N7 N 0.4888(5) 0.2569(3) 0.4522(5) 0.0628(18) Uani 1 1 d . . . . .
C13 C 0.2534(6) 0.5074(3) 0.0646(5) 0.0519(18) Uani 1 1 d . . . . .
C34 C 0.4136(6) 0.3067(3) 0.1617(5) 0.0551(19) Uani 1 1 d . . . . .
H34 H 0.438340 0.271972 0.140427 0.066 Uiso 1 1 calc R . . . .
C33 C 0.3266(5) 0.3046(3) 0.1826(5) 0.0483(17) Uani 1 1 d . . . . .
H33 H 0.290749 0.268691 0.175773 0.058 Uiso 1 1 calc R . . . .
N11 N 0.1309(6) 0.6005(3) 0.0706(5) 0.081(2) Uani 1 1 d . . . . .
H11A H 0.143198 0.593671 0.016269 0.097 Uiso 1 1 calc R . . . .
H11B H 0.093587 0.630432 0.075321 0.097 Uiso 1 1 calc R . . . .
C8 C 0.5908(6) 0.4259(3) 0.4305(5) 0.0549(19) Uani 1 1 d . . . . .
H8 H 0.569588 0.465024 0.437861 0.066 Uiso 1 1 calc R . . . .
C35 C 0.4634(5) 0.3587(3) 0.1718(5) 0.0508(17) Uani 1 1 d . . . . .
H35 H 0.522888 0.360931 0.157323 0.061 Uiso 1 1 calc R . . . .
O2 O -0.0192(6) 0.2703(3) 0.3110(5) 0.106(2) Uani 1 1 d . . . . .
F10A F 0.1473(14) 0.4273(7) 0.4362(11) 0.102(6) Uani 0.5 1 d . . P B 1
F4 F 0.2083(7) 0.3962(3) -0.1214(5) 0.155(3) Uani 1 1 d . . . . .
C11 C 0.3409(6) 0.2763(3) 0.4463(5) 0.059(2) Uani 1 1 d . . . . .
H11 H 0.285434 0.294952 0.455031 0.070 Uiso 1 1 calc R . . . .
F3 F 0.3541(6) 0.4569(4) -0.1586(5) 0.160(4) Uani 1 1 d . . . . .
C7 C 0.6497(7) 0.4110(4) 0.3755(6) 0.069(2) Uani 1 1 d . . . . .
H7 H 0.676220 0.436804 0.338574 0.083 Uiso 1 1 calc R . . . .
C10 C 0.3405(9) 0.2234(4) 0.3953(6) 0.079(3) Uani 1 1 d . . . . .
H10 H 0.286062 0.199851 0.363485 0.095 Uiso 1 1 calc R . . . .
C19 C 0.1682(6) 0.5661(3) 0.1446(5) 0.0552(19) Uani 1 1 d . . . . .
C6 C 0.6614(7) 0.3511(4) 0.3858(6) 0.072(2) Uani 1 1 d . . . . .
H6 H 0.698185 0.327254 0.356000 0.086 Uiso 1 1 calc R . . . .
C18 C 0.2155(7) 0.4591(4) 0.0078(6) 0.068(2) Uani 1 1 d . . . . .
C23 C 0.1321(7) 0.6066(4) 0.4115(7) 0.072(3) Uani 1 1 d . . . . .
H23 H 0.130020 0.615478 0.474260 0.086 Uiso 1 1 calc R . . . .
C14 C 0.3270(7) 0.5370(4) 0.0433(6) 0.070(2) Uani 1 1 d . . . . .
C21 C 0.0855(7) 0.6245(4) 0.2440(7) 0.078(3) Uani 1 1 d . . . . .
H21 H 0.047835 0.645430 0.189202 0.094 Uiso 1 1 calc R . . . .
C4 C 0.7159(7) 0.2710(4) 0.7453(7) 0.077(3) Uani 1 1 d . . . . .
H4 H 0.762260 0.261427 0.804484 0.092 Uiso 1 1 calc R . . . .
C9 C 0.4327(9) 0.2131(4) 0.4008(6) 0.080(3) Uani 1 1 d . . . . .
H9 H 0.455339 0.180154 0.373031 0.097 Uiso 1 1 calc R . . . .
F6B F 0.0104(8) 0.4529(7) 0.1479(7) 0.109(4) Uani 0.55 1 d . . P C 2
C26A C -0.0011(16) 0.4081(10) 0.1960(16) 0.084(6) Uiso 0.5 1 d . . P B 1
C27A C -0.097(2) 0.4157(14) 0.202(2) 0.096(9) Uiso 0.4 1 d . . P B 1
C28A C -0.094(2) 0.4326(12) 0.294(3) 0.084(9) Uani 0.4 1 d . . P B 1
C29A C -0.034(4) 0.437(2) 0.360(3) 0.070(11) Uiso 0.3 1 d . . P B 1
C30A C 0.0639(18) 0.4273(11) 0.3555(19) 0.064(7) Uiso 0.4 1 d . . P B 1
C5 C 0.7089(7) 0.2483(4) 0.6573(8) 0.078(3) Uani 1 1 d . . . . .
H5 H 0.751497 0.219653 0.644563 0.093 Uiso 1 1 calc R . . . .
C22 C 0.0780(8) 0.6385(4) 0.3354(8) 0.090(3) Uani 1 1 d . . . . .
H22 H 0.036391 0.669249 0.343517 0.108 Uiso 1 1 calc R . . . .
C15 C 0.3616(8) 0.5209(6) -0.0299(7) 0.089(3) Uani 1 1 d . . . . .
O3 O 0.0625(8) 0.3020(4) 0.4639(7) 0.177(5) Uani 1 1 d . . . . .
C16 C 0.3214(10) 0.4729(7) -0.0851(7) 0.099(4) Uani 1 1 d . . . . .
O4 O -0.1001(7) 0.3101(5) 0.4054(10) 0.199(6) Uani 1 1 d . . . . .
C17 C 0.2502(10) 0.4426(5) -0.0674(7) 0.092(4) Uani 1 1 d . . . . .
B1 B 0.5955(9) 0.2684(4) 0.4818(8) 0.074(3) Uani 1 1 d . . . . .
H1 H 0.630058 0.236856 0.456782 0.089 Uiso 1 1 calc R . . . .
O1 O -0.0346(10) 0.2191(4) 0.4435(7) 0.192(6) Uani 1 1 d . . . . .
F7B F -0.1450(10) 0.4727(11) 0.2054(13) 0.230(11) Uani 0.6 1 d . . P C 2
F8A F -0.1934(18) 0.4413(11) 0.295(3) 0.188(12) Uani 0.4 1 d . . P B 1
F9A F -0.041(2) 0.4517(11) 0.441(2) 0.105(8) Uani 0.3 1 d . . P B 1
F6A F 0.0033(8) 0.3955(9) 0.1086(9) 0.108(5) Uani 0.45 1 d . . P B 1
F7A F -0.1730(10) 0.4053(10) 0.1220(14) 0.130(7) Uani 0.4 1 d . . P B 1
C28B C -0.0576(7) 0.4527(6) 0.3611(10) 0.084(7) Uani 0.6 1 d . . P C 2
C29B C 0.0275(8) 0.4316(5) 0.4246(6) 0.076(4) Uani 0.7 1 d G . P C 2
C30B C 0.1041(6) 0.4153(4) 0.3914(5) 0.047(4) Uani 0.6 1 d G . P C 2
C25 C 0.0955(5) 0.4200(3) 0.2946(6) 0.070(2) Uani 1 1 d G . . . .
C26B C 0.0104(7) 0.4411(5) 0.2311(5) 0.062(4) Uiso 0.5 1 d G . P C 2
C27B C -0.0662(6) 0.4575(7) 0.2643(9) 0.110(9) Uani 0.6 1 d G . P C 2
F8B F -0.1299(11) 0.4664(6) 0.3967(12) 0.130(5) Uani 0.6 1 d . . P C 2
F9B F 0.0311(8) 0.4293(5) 0.5155(8) 0.109(3) Uani 0.7 1 d . . P C 2
F10B F 0.1837(8) 0.3946(6) 0.4588(9) 0.066(4) Uani 0.5 1 d . . P C 2
O5B O -0.1036(14) 0.3254(10) 0.1173(13) 0.055(5) Uani 0.25 1 d . . P D 2
H5BA H -0.080474 0.296077 0.092273 0.082 Uiso 0.25 1 d G . P D 2
H5BB H -0.077348 0.321360 0.178639 0.082 Uiso 0.25 1 d G . P D 2

loop_
_atom_site_aniso_label
_atom_site_aniso_U_11
_atom_site_aniso_U_22
_atom_site_aniso_U_33
_atom_site_aniso_U_23
_atom_site_aniso_U_13
_atom_site_aniso_U_12
Co1 0.0574(6) 0.0289(4) 0.0448(5) 0.0012(4) 0.0202(4) 0.0018(4)
Fe1 0.0584(6) 0.0277(4) 0.0417(5) 0.0014(4) 0.0184(5) -0.0030(4)
Cl1 0.104(2) 0.0680(14) 0.0935(18) -0.0277(13) 0.0450(15) -0.0399(14)
N13 0.045(3) 0.043(3) 0.047(3) 0.005(3) 0.020(3) 0.006(3)
N12 0.057(4) 0.036(3) 0.060(4) 0.002(3) 0.029(3) 0.001(3)
N15 0.044(3) 0.032(3) 0.043(3) 0.002(2) 0.012(3) 0.000(2)
N3 0.048(3) 0.036(3) 0.054(4) 0.001(3) 0.013(3) -0.004(3)
O5A 0.033(3) 0.035(3) 0.054(4) -0.012(3) 0.013(3) -0.008(3)
F5 0.131(5) 0.074(3) 0.077(4) -0.008(3) 0.010(3) -0.027(4)
N2 0.070(4) 0.034(3) 0.047(3) -0.001(3) 0.022(3) -0.005(3)
N9 0.063(4) 0.037(3) 0.052(4) 0.005(3) 0.025(3) 0.000(3)
N8 0.067(4) 0.033(3) 0.049(3) 0.001(3) 0.017(3) -0.004(3)
N6 0.063(4) 0.035(3) 0.050(3) -0.002(3) 0.024(3) 0.001(3)
C32 0.045(4) 0.034(3) 0.033(3) -0.001(3) 0.009(3) -0.002(3)
N4 0.078(5) 0.040(3) 0.071(5) 0.010(3) 0.026(4) 0.013(3)
N14 0.044(3) 0.044(3) 0.081(5) -0.003(3) 0.026(3) -0.002(3)
F1 0.120(5) 0.113(5) 0.086(4) -0.005(3) 0.049(4) -0.043(4)
N10 0.064(4) 0.041(3) 0.047(3) 0.006(3) 0.018(3) 0.008(3)
N1 0.064(4) 0.054(4) 0.059(4) 0.006(3) 0.029(4) -0.002(3)
C12 0.060(5) 0.033(3) 0.044(4) -0.003(3) 0.027(4) -0.008(3)
C31 0.043(4) 0.037(3) 0.042(4) 0.004(3) 0.010(3) 0.001(3)
C2 0.046(4) 0.031(3) 0.042(4) 0.008(3) 0.019(3) 0.006(3)
N5 0.081(5) 0.050(4) 0.069(4) -0.004(3) 0.042(4) 0.008(3)
C3 0.061(5) 0.048(4) 0.055(5) 0.014(4) 0.011(4) -0.007(4)
C24 0.074(5) 0.047(4) 0.063(5) -0.002(4) 0.038(4) -0.003(4)
C1 0.052(4) 0.029(3) 0.044(4) 0.001(3) 0.007(3) -0.003(3)
F2 0.119(5) 0.224(9) 0.116(5) 0.046(5) 0.078(5) 0.012(6)
C36 0.047(4) 0.040(4) 0.053(4) 0.001(3) 0.019(3) -0.008(3)
C20 0.057(5) 0.039(4) 0.063(5) 0.008(3) 0.023(4) 0.008(3)
N7 0.090(5) 0.037(3) 0.064(4) -0.011(3) 0.025(4) 0.000(3)
C13 0.065(5) 0.048(4) 0.042(4) 0.008(3) 0.016(4) 0.015(4)
C34 0.065(5) 0.043(4) 0.069(5) -0.009(4) 0.037(4) 0.005(4)
C33 0.057(5) 0.036(4) 0.054(4) -0.010(3) 0.020(4) -0.006(3)
N11 0.106(6) 0.077(5) 0.067(5) 0.027(4) 0.036(4) 0.050(5)
C8 0.070(5) 0.045(4) 0.055(4) 0.002(3) 0.026(4) -0.010(4)
C35 0.055(4) 0.051(4) 0.056(4) -0.005(3) 0.032(4) -0.001(4)
O2 0.113(6) 0.125(6) 0.094(5) -0.019(5) 0.056(5) -0.036(5)
F10A 0.155(19) 0.098(11) 0.082(12) -0.042(9) 0.079(13) -0.063(11)
F4 0.272(10) 0.103(5) 0.079(4) -0.037(4) 0.034(5) 0.024(6)
C11 0.074(6) 0.045(4) 0.046(4) 0.004(3) 0.002(4) -0.017(4)
F3 0.200(8) 0.218(9) 0.084(4) -0.001(5) 0.073(5) 0.103(7)
C7 0.080(6) 0.079(6) 0.059(5) 0.001(4) 0.037(5) -0.007(5)
C10 0.123(9) 0.050(5) 0.060(5) -0.005(4) 0.019(6) -0.025(6)
C19 0.071(5) 0.043(4) 0.056(5) 0.014(3) 0.025(4) 0.011(4)
C6 0.077(6) 0.080(6) 0.074(6) -0.011(5) 0.045(5) 0.004(5)
C18 0.091(7) 0.056(5) 0.050(5) 0.006(4) 0.008(5) 0.017(5)
C23 0.090(7) 0.058(5) 0.092(7) 0.001(5) 0.063(6) 0.010(5)
C14 0.075(6) 0.080(6) 0.058(5) 0.008(5) 0.024(5) 0.008(5)
C21 0.090(7) 0.067(6) 0.091(7) 0.032(5) 0.047(6) 0.038(5)
C4 0.075(6) 0.065(6) 0.081(7) 0.028(5) 0.009(5) -0.006(5)
C9 0.137(10) 0.040(4) 0.062(6) -0.011(4) 0.025(6) -0.007(5)
F6B 0.073(7) 0.187(13) 0.056(6) 0.042(8) 0.005(5) 0.026(8)
C28A 0.09(2) 0.068(18) 0.11(3) 0.033(17) 0.07(2) 0.051(16)
C5 0.077(6) 0.051(5) 0.108(8) 0.021(5) 0.032(6) 0.014(5)
C22 0.115(8) 0.066(6) 0.119(8) 0.019(6) 0.081(7) 0.032(6)
C15 0.087(7) 0.127(9) 0.060(6) 0.023(6) 0.032(6) 0.027(7)
O3 0.213(11) 0.122(7) 0.132(8) 0.014(6) -0.048(7) -0.094(7)
C16 0.116(10) 0.131(11) 0.054(6) 0.013(7) 0.034(6) 0.063(9)
O4 0.129(8) 0.171(10) 0.335(16) -0.135(10) 0.126(10) -0.026(7)
C17 0.145(11) 0.074(7) 0.046(5) -0.007(5) 0.013(6) 0.039(7)
B1 0.107(9) 0.044(5) 0.081(7) -0.006(5) 0.043(7) 0.018(5)
O1 0.361(17) 0.106(7) 0.119(7) -0.006(6) 0.086(9) -0.121(9)
F7B 0.089(9) 0.40(3) 0.216(17) 0.204(19) 0.065(11) 0.135(14)
F8A 0.15(2) 0.17(2) 0.32(3) 0.06(2) 0.19(2) 0.065(17)
F9A 0.12(2) 0.098(16) 0.13(2) -0.034(16) 0.09(2) -0.034(16)
F6A 0.032(6) 0.206(17) 0.075(9) 0.035(10) 0.000(6) 0.008(9)
F7A 0.044(8) 0.21(2) 0.130(14) 0.076(14) 0.018(9) 0.029(10)
C28B 0.092(18) 0.067(14) 0.112(19) 0.028(14) 0.057(17) 0.021(12)
C29B 0.093(11) 0.060(8) 0.103(12) -0.001(7) 0.071(10) -0.010(7)
C30B 0.031(8) 0.061(10) 0.044(9) 0.003(7) 0.002(7) -0.010(7)
C25 0.075(6) 0.045(4) 0.102(7) 0.024(4) 0.047(6) 0.013(4)
C27B 0.089(15) 0.14(2) 0.109(17) 0.079(15) 0.038(12) 0.061(14)
F8B 0.107(10) 0.143(11) 0.179(13) 0.063(10) 0.104(10) 0.063(9)
F9B 0.109(8) 0.139(8) 0.110(7) -0.025(6) 0.080(7) -0.032(7)
F10B 0.033(5) 0.101(10) 0.059(6) 0.032(7) 0.007(4) -0.005(6)
O5B 0.048(12) 0.079(15) 0.038(10) 0.006(10) 0.016(9) -0.027(10)

loop_
_atom_type_symbol
_atom_type_description
_atom_type_scat_dispersion_real
_atom_type_scat_dispersion_imag
_atom_type_scat_source
C C 0.0033 0.0016 'International Tables Vol C Tables 4.2.6.8 and 6.1.1.4'
H H 0.0000 0.0000 'International Tables Vol C Tables 4.2.6.8 and 6.1.1.4'
B B 0.0013 0.0007 'International Tables Vol C Tables 4.2.6.8 and 6.1.1.4'
Cl Cl 0.1484 0.1585 'International Tables Vol C Tables 4.2.6.8 and 6.1.1.4'
Co Co 0.3494 0.9721 'International Tables Vol C Tables 4.2.6.8 and 6.1.1.4'
F F 0.0171 0.0103 'International Tables Vol C Tables 4.2.6.8 and 6.1.1.4'
Fe Fe 0.3463 0.8444 'International Tables Vol C Tables 4.2.6.8 and 6.1.1.4'
N N 0.0061 0.0033 'International Tables Vol C Tables 4.2.6.8 and 6.1.1.4'
O O 0.0106 0.0060 'International Tables Vol C Tables 4.2.6.8 and 6.1.1.4'

loop_
_geom_angle_atom_site_label_1
_geom_angle_atom_site_label_2
_geom_angle_atom_site_label_3
_geom_angle
_geom_angle_site_symmetry_1
_geom_angle_site_symmetry_3
_geom_angle_publ_flag
N13 Co1 N12 96.4(2) . . ?
N13 Co1 N10 97.5(2) . . ?
N12 Co1 N10 76.5(2) . . ?
N15 Co1 N13 76.9(2) . . ?
N15 Co1 N12 168.0(2) . . ?
N15 Co1 N10 94.3(2) . . ?
N2 Co1 N13 169.4(2) 3_666 . ?
N2 Co1 N12 91.7(2) 3_666 . ?
N2 Co1 N15 96.2(2) 3_666 . ?
N2 Co1 N9 84.9(2) 3_666 . ?
N2 Co1 N10 91.1(2) 3_666 . ?
N9 Co1 N13 87.1(2) . . ?
N9 Co1 N12 98.1(2) . . ?
N9 Co1 N15 91.6(2) . . ?
N9 Co1 N10 173.2(2) . . ?
N3 Fe1 N6 89.0(2) . . ?
N8 Fe1 N3 88.7(2) . . ?
N8 Fe1 N6 88.1(2) . . ?
C12 Fe1 N3 176.4(3) . . ?
C12 Fe1 N8 91.5(3) . . ?
C12 Fe1 N6 87.4(3) . . ?
C12 Fe1 C1 88.8(3) . . ?
C2 Fe1 N3 89.2(2) . . ?
C2 Fe1 N8 177.9(3) . . ?
C2 Fe1 N6 92.3(2) . . ?
C2 Fe1 C12 90.6(3) . . ?
C2 Fe1 C1 88.3(3) . . ?
C1 Fe1 N3 94.7(3) . . ?
C1 Fe1 N8 91.5(3) . . ?
C1 Fe1 N6 176.2(3) . . ?
O2 Cl1 O4 105.0(7) . . ?
O3 Cl1 O2 111.5(6) . . ?
O3 Cl1 O4 106.8(7) . . ?
O1 Cl1 O2 113.3(5) . . ?
O1 Cl1 O3 112.6(7) . . ?
O1 Cl1 O4 106.9(8) . . ?
C31 N13 Co1 116.8(4) . . ?
C31 N13 C25 121.0(6) . . ?
C25 N13 Co1 121.4(4) . . ?
C24 N12 Co1 126.6(5) . . ?
C24 N12 C20 117.7(6) . . ?
C20 N12 Co1 115.6(5) . . ?
C32 N15 Co1 116.0(4) . . ?
C36 N15 Co1 125.4(4) . . ?
C36 N15 C32 118.5(6) . . ?
N4 N3 Fe1 119.0(5) . . ?
C3 N3 Fe1 133.2(5) . . ?
C3 N3 N4 107.0(6) . . ?
H5AA O5A H5AB 109.4 . . ?
C2 N2 Co1 145.7(5) . 3_666 ?
C12 N9 Co1 153.3(5) . . ?
N7 N8 Fe1 119.4(5) . . ?
C11 N8 Fe1 133.3(5) . . ?
C11 N8 N7 107.3(6) . . ?
N5 N6 Fe1 120.0(4) . . ?
C8 N6 Fe1 133.2(5) . . ?
C8 N6 N5 106.8(6) . . ?
N15 C32 C31 114.4(5) . . ?
N15 C32 C33 122.1(6) . . ?
C33 C32 C31 123.4(6) . . ?
N3 N4 B1 118.0(6) . . ?
C5 N4 N3 107.8(7) . . ?
C5 N4 B1 133.8(8) . . ?
H14A N14 H14B 120.0 . . ?
C31 N14 H14A 120.0 . . ?
C31 N14 H14B 120.0 . . ?
C13 N10 Co1 123.4(4) . . ?
C19 N10 Co1 116.5(5) . . ?
C19 N10 C13 119.4(6) . . ?
N9 C12 Fe1 171.7(6) . . ?
N13 C31 C32 115.4(6) . . ?
N13 C31 N14 125.4(6) . . ?
N14 C31 C32 119.2(6) . . ?
N2 C2 Fe1 173.3(6) . . ?
N6 N5 B1 116.8(6) . . ?
C6 N5 N6 108.2(6) . . ?
C6 N5 B1 134.9(7) . . ?
N3 C3 H3 124.9 . . ?
N3 C3 C4 110.3(8) . . ?
C4 C3 H3 124.9 . . ?
N12 C24 H24 118.0 . . ?
N12 C24 C23 123.9(8) . . ?
C23 C24 H24 118.0 . . ?
N1 C1 Fe1 177.6(6) . . ?
N15 C36 H36 118.8 . . ?
N15 C36 C35 122.5(6) . . ?
C35 C36 H36 118.8 . . ?
N12 C20 C19 114.4(6) . . ?
N12 C20 C21 121.4(7) . . ?
C21 C20 C19 124.0(7) . . ?
N8 N7 B1 118.6(6) . . ?
C9 N7 N8 108.3(8) . . ?
C9 N7 B1 133.1(8) . . ?
C18 C13 N10 120.6(7) . . ?
C14 C13 N10 122.7(7) . . ?
C14 C13 C18 116.3(8) . . ?
C33 C34 H34 120.2 . . ?
C35 C34 H34 120.2 . . ?
C35 C34 C33 119.6(6) . . ?
C32 C33 C34 118.5(6) . . ?
C32 C33 H33 120.7 . . ?
C34 C33 H33 120.7 . . ?
H11A N11 H11B 120.0 . . ?
C19 N11 H11A 120.0 . . ?
C19 N11 H11B 120.0 . . ?
N6 C8 H8 124.7 . . ?
N6 C8 C7 110.6(7) . . ?
C7 C8 H8 124.7 . . ?
C36 C35 H35 120.6 . . ?
C34 C35 C36 118.7(7) . . ?
C34 C35 H35 120.6 . . ?
N8 C11 H11 125.3 . . ?
N8 C11 C10 109.3(9) . . ?
C10 C11 H11 125.3 . . ?
C8 C7 H7 127.7 . . ?
C6 C7 C8 104.7(7) . . ?
C6 C7 H7 127.7 . . ?
C11 C10 H10 127.2 . . ?
C9 C10 C11 105.7(9) . . ?
C9 C10 H10 127.2 . . ?
N10 C19 C20 116.5(6) . . ?
N10 C19 N11 125.6(7) . . ?
N11 C19 C20 117.8(7) . . ?
N5 C6 C7 109.7(7) . . ?
N5 C6 H6 125.1 . . ?
C7 C6 H6 125.1 . . ?
F5 C18 C13 119.7(8) . . ?
F5 C18 C17 119.4(9) . . ?
C13 C18 C17 120.9(10) . . ?
C24 C23 H23 120.4 . . ?
C22 C23 C24 119.2(8) . . ?
C22 C23 H23 120.4 . . ?
F1 C14 C13 118.7(8) . . ?
F1 C14 C15 118.2(10) . . ?
C15 C14 C13 123.1(10) . . ?
C20 C21 H21 120.3 . . ?
C20 C21 C22 119.4(8) . . ?
C22 C21 H21 120.3 . . ?
C3 C4 H4 127.7 . . ?
C5 C4 C3 104.7(8) . . ?
C5 C4 H4 127.7 . . ?
N7 C9 H9 125.3 . . ?
C10 C9 N7 109.4(8) . . ?
C10 C9 H9 125.3 . . ?
C27A C26A C25 120(2) . . ?
F6A C26A C27A 114(2) . . ?
F6A C26A C25 125.7(16) . . ?
C28A C27A C26A 110(3) . . ?
F7A C27A C26A 119(3) . . ?
F7A C27A C28A 131(3) . . ?
C27A C28A F8A 107(3) . . ?
C29A C28A C27A 131(4) . . ?
C29A C28A F8A 121(4) . . ?
C28A C29A C30A 119(4) . . ?
C28A C29A F9A 125(5) . . ?
F9A C29A C30A 116(4) . . ?
F10A C30A C29A 124(3) . . ?
C25 C30A F10A 102(2) . . ?
C25 C30A C29A 134(3) . . ?
N4 C5 C4 110.2(8) . . ?
N4 C5 H5 124.9 . . ?
C4 C5 H5 124.9 . . ?
C23 C22 C21 118.2(8) . . ?
C23 C22 H22 120.9 . . ?
C21 C22 H22 120.9 . . ?
F2 C15 C14 120.9(12) . . ?
F2 C15 C16 120.3(11) . . ?
C14 C15 C16 118.8(11) . . ?
F3 C16 C15 119.4(14) . . ?
C17 C16 F3 120.0(14) . . ?
C17 C16 C15 120.6(10) . . ?
F4 C17 C18 117.8(13) . . ?
C16 C17 F4 121.8(11) . . ?
C16 C17 C18 120.3(10) . . ?
N4 B1 N5 106.0(7) . . ?
N4 B1 H1 111.0 . . ?
N5 B1 H1 111.0 . . ?
N7 B1 N4 109.1(8) . . ?
N7 B1 N5 108.5(8) . . ?
N7 B1 H1 111.0 . . ?
C29B C28B C27B 120.0 . . ?
F8B C28B C29B 117.4(12) . . ?
F8B C28B C27B 122.5(12) . . ?
C28B C29B C30B 120.0 . . ?
F9B C29B C28B 116.7(10) . . ?
F9B C29B C30B 123.3(10) . . ?
C29B C30B C25 120.0 . . ?
F10B C30B C29B 115.6(8) . . ?
F10B C30B C25 124.4(8) . . ?
N13 C25 C26A 106.1(9) . . ?
C30A C25 N13 148.2(14) . . ?
C30A C25 C26A 105.4(16) . . ?
C30B C25 N13 118.8(6) . . ?
C30B C25 C26B 120.0 . . ?
C26B C25 N13 120.5(6) . . ?
F6B C26B C25 117.9(9) . . ?
F6B C26B C27B 121.3(9) . . ?
C27B C26B C25 120.0 . . ?
F7B C27B C28B 120.4(11) . . ?
F7B C27B C26B 119.4(12) . . ?
C26B C27B C28B 120.0 . . ?
H5BA O5B H5BB 104.5 . . ?

loop_
_geom_bond_atom_site_label_1
_geom_bond_atom_site_label_2
_geom_bond_distance
_geom_bond_site_symmetry_2
_geom_bond_publ_flag
Co1 N13 2.110(6) . ?
Co1 N12 2.113(6) . ?
Co1 N15 2.109(5) . ?
Co1 N2 2.107(6) 3_666 ?
Co1 N9 2.107(6) . ?
Co1 N10 2.129(6) . ?
Fe1 N3 1.975(6) . ?
Fe1 N8 1.968(6) . ?
Fe1 N6 1.975(6) . ?
Fe1 C12 1.913(8) . ?
Fe1 C2 1.894(7) . ?
Fe1 C1 1.924(8) . ?
Cl1 O2 1.406(7) . ?
Cl1 O3 1.390(8) . ?
Cl1 O4 1.430(10) . ?
Cl1 O1 1.378(8) . ?
N13 C31 1.314(8) . ?
N13 C25 1.416(8) . ?
N12 C24 1.324(9) . ?
N12 C20 1.363(9) . ?
N15 C32 1.351(8) . ?
N15 C36 1.327(8) . ?
N3 N4 1.371(8) . ?
N3 C3 1.332(9) . ?
O5A H5AA 0.8727 . ?
O5A H5AB 0.8703 . ?
F5 C18 1.336(11) . ?
N2 C2 1.170(8) . ?
N9 C12 1.149(8) . ?
N8 N7 1.364(8) . ?
N8 C11 1.328(9) . ?
N6 N5 1.368(8) . ?
N6 C8 1.329(8) . ?
C32 C31 1.500(9) . ?
C32 C33 1.370(9) . ?
N4 C5 1.335(11) . ?
N4 B1 1.539(12) . ?
N14 H14A 0.8800 . ?
N14 H14B 0.8800 . ?
N14 C31 1.321(8) . ?
F1 C14 1.346(10) . ?
N10 C13 1.418(9) . ?
N10 C19 1.299(9) . ?
N1 C1 1.148(8) . ?
N5 C6 1.340(10) . ?
N5 B1 1.553(11) . ?
C3 H3 0.9500 . ?
C3 C4 1.379(12) . ?
C24 H24 0.9500 . ?
C24 C23 1.372(10) . ?
F2 C15 1.329(13) . ?
C36 H36 0.9500 . ?
C36 C35 1.385(9) . ?
C20 C19 1.478(10) . ?
C20 C21 1.373(10) . ?
N7 C9 1.355(10) . ?
N7 B1 1.501(14) . ?
C13 C18 1.380(11) . ?
C13 C14 1.371(11) . ?
C34 H34 0.9500 . ?
C34 C33 1.388(10) . ?
C34 C35 1.360(10) . ?
C33 H33 0.9500 . ?
N11 H11A 0.8800 . ?
N11 H11B 0.8800 . ?
N11 C19 1.310(9) . ?
C8 H8 0.9500 . ?
C8 C7 1.381(10) . ?
C35 H35 0.9500 . ?
F10A C30A 1.42(3) . ?
F4 C17 1.341(12) . ?
C11 H11 0.9500 . ?
C11 C10 1.403(11) . ?
F3 C16 1.350(11) . ?
C7 H7 0.9500 . ?
C7 C6 1.361(12) . ?
C10 H10 0.9500 . ?
C10 C9 1.337(14) . ?
C6 H6 0.9500 . ?
C18 C17 1.391(13) . ?
C23 H23 0.9500 . ?
C23 C22 1.360(13) . ?
C14 C15 1.363(12) . ?
C21 H21 0.9500 . ?
C21 C22 1.409(12) . ?
C4 H4 0.9500 . ?
C4 C5 1.361(13) . ?
C9 H9 0.9500 . ?
F6B C26B 1.246(12) . ?
C26A C27A 1.43(3) . ?
C26A F6A 1.33(2) . ?
C26A C25 1.71(2) . ?
C27A C28A 1.40(4) . ?
C27A F7A 1.37(4) . ?
C28A C29A 1.09(5) . ?
C28A F8A 1.46(3) . ?
C29A C30A 1.45(5) . ?
C29A F9A 1.26(4) . ?
C30A C25 1.13(3) . ?
C5 H5 0.9500 . ?
C22 H22 0.9500 . ?
C15 C16 1.370(16) . ?
C16 C17 1.328(16) . ?
B1 H1 1.0000 . ?
F7B C27B 1.257(14) . ?
C28B C29B 1.3900 . ?
C28B C27B 1.3900 . ?
C28B F8B 1.340(12) . ?
C29B C30B 1.3900 . ?
C29B F9B 1.318(12) . ?
C30B C25 1.3900 . ?
C30B F10B 1.358(13) . ?
C25 C26B 1.3900 . ?
C26B C27B 1.3900 . ?
O5B H5BA 0.8698 . ?
O5B H5BB 0.8697 . ?

loop_
_geom_torsion_atom_site_label_1
_geom_torsion_atom_site_label_2
_geom_torsion_atom_site_label_3
_geom_torsion_atom_site_label_4
_geom_torsion
_geom_torsion_site_symmetry_1
_geom_torsion_site_symmetry_2
_geom_torsion_site_symmetry_3
_geom_torsion_site_symmetry_4
_geom_torsion_publ_flag
Co1 N13 C31 C32 -7.5(7) . . . . ?
Co1 N13 C31 N14 173.1(5) . . . . ?
Co1 N13 C25 C26A 123.3(9) . . . . ?
Co1 N13 C25 C30A -65(3) . . . . ?
Co1 N13 C25 C30B -77.9(6) . . . . ?
Co1 N13 C25 C26B 92.9(7) . . . . ?
Co1 N12 C24 C23 -178.5(6) . . . . ?
Co1 N12 C20 C19 -7.2(8) . . . . ?
Co1 N12 C20 C21 176.0(7) . . . . ?
Co1 N15 C32 C31 2.6(7) . . . . ?
Co1 N15 C32 C33 -176.2(5) . . . . ?
Co1 N15 C36 C35 176.2(5) . . . . ?
Co1 N10 C13 C18 82.6(8) . . . . ?
Co1 N10 C13 C14 -90.0(8) . . . . ?
Co1 N10 C19 C20 -3.9(9) . . . . ?
Co1 N10 C19 N11 174.3(7) . . . . ?
Fe1 N3 N4 C5 170.5(5) . . . . ?
Fe1 N3 N4 B1 -3.4(9) . . . . ?
Fe1 N3 C3 C4 -169.2(5) . . . . ?
Fe1 N8 N7 C9 178.9(5) . . . . ?
Fe1 N8 N7 B1 -0.5(9) . . . . ?
Fe1 N8 C11 C10 -178.8(5) . . . . ?
Fe1 N6 N5 C6 180.0(6) . . . . ?
Fe1 N6 N5 B1 2.1(10) . . . . ?
Fe1 N6 C8 C7 179.6(6) . . . . ?
N13 C25 C26B F6B -0.9(14) . . . . ?
N13 C25 C26B C27B -170.7(7) . . . . ?
N12 C24 C23 C22 2.9(14) . . . . ?
N12 C20 C19 N10 7.4(10) . . . . ?
N12 C20 C19 N11 -171.0(7) . . . . ?
N12 C20 C21 C22 2.6(14) . . . . ?
N15 C32 C31 N13 3.2(8) . . . . ?
N15 C32 C31 N14 -177.3(6) . . . . ?
N15 C32 C33 C34 -0.7(10) . . . . ?
N15 C36 C35 C34 0.2(11) . . . . ?
N3 N4 C5 C4 0.9(10) . . . . ?
N3 N4 B1 N5 61.6(10) . . . . ?
N3 N4 B1 N7 -55.0(9) . . . . ?
N3 C3 C4 C5 0.3(9) . . . . ?
F5 C18 C17 F4 0.5(13) . . . . ?
F5 C18 C17 C16 179.4(9) . . . . ?
N8 N7 C9 C10 0.2(10) . . . . ?
N8 N7 B1 N4 57.4(9) . . . . ?
N8 N7 B1 N5 -57.7(9) . . . . ?
N8 C11 C10 C9 0.0(10) . . . . ?
N6 N5 C6 C7 0.8(10) . . . . ?
N6 N5 B1 N4 -60.6(10) . . . . ?
N6 N5 B1 N7 56.5(10) . . . . ?
N6 C8 C7 C6 0.0(10) . . . . ?
C32 N15 C36 C35 -1.0(10) . . . . ?
N4 N3 C3 C4 0.3(8) . . . . ?
F1 C14 C15 F2 0.6(14) . . . . ?
F1 C14 C15 C16 -178.2(9) . . . . ?
N10 C13 C18 F5 7.3(11) . . . . ?
N10 C13 C18 C17 -174.1(7) . . . . ?
N10 C13 C14 F1 -8.3(12) . . . . ?
N10 C13 C14 C15 173.6(8) . . . . ?
C31 N13 C25 C26A -67.5(10) . . . . ?
C31 N13 C25 C30A 104(3) . . . . ?
C31 N13 C25 C30B 91.2(8) . . . . ?
C31 N13 C25 C26B -98.0(8) . . . . ?
C31 C32 C33 C34 -179.4(6) . . . . ?
N5 N6 C8 C7 0.5(9) . . . . ?
C3 N3 N4 C5 -0.7(8) . . . . ?
C3 N3 N4 B1 -174.6(7) . . . . ?
C3 C4 C5 N4 -0.7(10) . . . . ?
C24 N12 C20 C19 175.5(7) . . . . ?
C24 N12 C20 C21 -1.4(11) . . . . ?
C24 C23 C22 C21 -1.5(15) . . . . ?
F2 C15 C16 F3 0.3(15) . . . . ?
F2 C15 C16 C17 -179.0(10) . . . . ?
C36 N15 C32 C31 -179.9(6) . . . . ?
C36 N15 C32 C33 1.3(9) . . . . ?
C20 N12 C24 C23 -1.5(11) . . . . ?
C20 C21 C22 C23 -1.1(15) . . . . ?
N7 N8 C11 C10 0.1(8) . . . . ?
C13 N10 C19 C20 -174.7(7) . . . . ?
C13 N10 C19 N11 3.5(13) . . . . ?
C13 C18 C17 F4 -178.1(8) . . . . ?
C13 C18 C17 C16 0.8(14) . . . . ?
C13 C14 C15 F2 178.7(8) . . . . ?
C13 C14 C15 C16 -0.1(15) . . . . ?
C33 C32 C31 N13 -178.0(6) . . . . ?
C33 C32 C31 N14 1.4(10) . . . . ?
C33 C34 C35 C36 0.5(12) . . . . ?
C8 N6 N5 C6 -0.8(9) . . . . ?
C8 N6 N5 B1 -178.6(8) . . . . ?
C8 C7 C6 N5 -0.5(11) . . . . ?
C35 C34 C33 C32 -0.2(11) . . . . ?
F10A C30A C25 N13 0(4) . . . . ?
F10A C30A C25 C26A 171.0(14) . . . . ?
C11 N8 N7 C9 -0.2(8) . . . . ?
C11 N8 N7 B1 -179.6(7) . . . . ?
C11 C10 C9 N7 -0.1(10) . . . . ?
F3 C16 C17 F4 -0.7(16) . . . . ?
F3 C16 C17 C18 -179.5(8) . . . . ?
C19 N10 C13 C18 -107.3(9) . . . . ?
C19 N10 C13 C14 80.1(10) . . . . ?
C19 C20 C21 C22 -173.9(9) . . . . ?
C6 N5 B1 N4 122.3(10) . . . . ?
C6 N5 B1 N7 -120.7(11) . . . . ?
C18 C13 C14 F1 178.8(7) . . . . ?
C18 C13 C14 C15 0.7(13) . . . . ?
C14 C13 C18 F5 -179.6(7) . . . . ?
C14 C13 C18 C17 -1.0(12) . . . . ?
C14 C15 C16 F3 179.2(9) . . . . ?
C14 C15 C16 C17 -0.2(16) . . . . ?
C21 C20 C19 N10 -175.8(8) . . . . ?
C21 C20 C19 N11 5.8(13) . . . . ?
C9 N7 B1 N4 -121.8(9) . . . . ?
C9 N7 B1 N5 123.1(9) . . . . ?
F6B C26B C27B F7B 15.4(18) . . . . ?
F6B C26B C27B C28B -169.4(13) . . . . ?
C26A C27A C28A C29A -6(6) . . . . ?
C26A C27A C28A F8A 179(2) . . . . ?
C27A C26A C25 N13 -177.4(19) . . . . ?
C27A C26A C25 C30A 7(3) . . . . ?
C27A C28A C29A C30A 4(7) . . . . ?
C27A C28A C29A F9A -179(3) . . . . ?
C28A C29A C30A F10A -175(3) . . . . ?
C28A C29A C30A C25 7(7) . . . . ?
C29A C30A C25 N13 178(3) . . . . ?
C29A C30A C25 C26A -11(4) . . . . ?
C5 N4 B1 N5 -110.2(10) . . . . ?
C5 N4 B1 N7 133.1(9) . . . . ?
C15 C16 C17 F4 178.7(9) . . . . ?
C15 C16 C17 C18 -0.2(16) . . . . ?
B1 N4 C5 C4 173.4(9) . . . . ?
B1 N5 C6 C7 178.1(10) . . . . ?
B1 N7 C9 C10 179.5(9) . . . . ?
F8A C28A C29A C30A 180(3) . . . . ?
F8A C28A C29A F9A -3(7) . . . . ?
F9A C29A C30A F10A 7(5) . . . . ?
F9A C29A C30A C25 -170(3) . . . . ?
F6A C26A C27A C28A -176(2) . . . . ?
F6A C26A C27A F7A 5(4) . . . . ?
F6A C26A C25 N13 -2(2) . . . . ?
F6A C26A C25 C30A -178(2) . . . . ?
F7A C27A C28A C29A 173(4) . . . . ?
F7A C27A C28A F8A -3(4) . . . . ?
C28B C29B C30B C25 0.0 . . . . ?
C28B C29B C30B F10B -179.3(11) . . . . ?
C29B C28B C27B F7B 175(2) . . . . ?
C29B C28B C27B C26B 0.0 . . . . ?
C29B C30B C25 N13 170.9(7) . . . . ?
C29B C30B C25 C26B 0.0 . . . . ?
C30B C25 C26B F6B 169.8(13) . . . . ?
C30B C25 C26B C27B 0.0 . . . . ?
C25 N13 C31 C32 -177.1(6) . . . . ?
C25 N13 C31 N14 3.4(11) . . . . ?
C25 C26A C27A C28A 0(3) . . . . ?
C25 C26A C27A F7A -179(2) . . . . ?
C25 C26B C27B F7B -175.2(19) . . . . ?
C25 C26B C27B C28B 0.0 . . . . ?
C27B C28B C29B C30B 0.0 . . . . ?
C27B C28B C29B F9B 178.8(10) . . . . ?
F8B C28B C29B C30B 178.4(13) . . . . ?
F8B C28B C29B F9B -2.7(14) . . . . ?
F8B C28B C27B F7B -3.2(19) . . . . ?
F8B C28B C27B C26B -178.4(14) . . . . ?
F9B C29B C30B C25 -178.7(11) . . . . ?
F9B C29B C30B F10B 1.9(12) . . . . ?
F10B C30B C25 N13 -9.9(11) . . . . ?
F10B C30B C25 C26B 179.3(12) . . . . ?
